data_1509181
loop_
_publ_author_name
'Graudejus, O.'
'Mueller, B.G.'

_publ_section_title
;
 Ag2+ in trigonal-bipyramidaler Umgebung: Neue Fluoride mit zweiwertigem
 Silber: Ag M(II)3 M(IV)3 F20 (M(II) = Cd, Ca, Hg; M(IV) = Zr, Hf)
;
_journal_name_full 'Zeitschrift fuer Anorganische und Allgemeine Chemie'
_journal_page_first 1549
_journal_page_last 1556
_journal_paper_doi 10.1002/zaac.19966220918
_journal_volume 622
_journal_year 1996
_chemical_formula_sum 'Ag Cd3 F20 Hf3'
_chemical_name_systematic 'Ag Cd3 Hf3 F20'
_space_group_IT_number 176
_symmetry_space_group_name_Hall '-P 6c'
_symmetry_space_group_name_H-M 'P 63/m'
_cell_angle_alpha 90
_cell_angle_beta 90
_cell_angle_gamma 120
_cell_formula_units_Z 2
_cell_length_a 10.48
_cell_length_b 10.48
_cell_length_c 8.326
_cell_volume 791.935
_citation_journal_id_ASTM ZAACAB
_cod_data_source_file silver1-2_143.cif
_cod_data_source_block Ag1Cd3F20Hf3
_cod_original_cell_volume 791.9351
_cod_original_formula_sum 'Ag1 Cd3 F20 Hf3'
_cod_database_code 1509181

loop_
_symmetry_equiv_pos_as_xyz
x,y,z
x-y,x,z+1/2
-y,x-y,z
-x,-y,z+1/2
-x+y,-x,z
y,-x+y,z+1/2
-x,-y,-z
-x+y,-x,-z-1/2
y,-x+y,-z
x,y,-z-1/2
x-y,x,-z
-y,x-y,-z-1/2

loop_
_atom_site_label
_atom_site_type_symbol
_atom_site_fract_x
_atom_site_fract_y
_atom_site_fract_z
_atom_site_occupancy
_atom_site_U_iso_or_equiv
F7 F-1 0.9645 0.2 0.25 1 0.0
Ag1 Ag+2 0 0 0.25 1 0.0
F2 F-1 0.941 0.415 0.25 1 0.0
F3 F-1 0.3665 0.5505 0.25 1 0.0
F1 F-1 0.6667 0.3333 0.25 1 0.0
Cd1 Cd+2 0.7282 0.1624 0.25 1 0.0
F5 F-1 0.2257 0.2797 0.25 1 0.0
F6 F-1 0 0 0 1 0.0
Hf1 Hf+4 0.13782 0.41573 0.25 1 0.0
F4 F-1 0.1457 0.4246 0.0109 1 0.0
